data_1504422
loop_
_publ_author_name
'Wang, Baoli'
'Cui, Dongmei'
'Lv, Kui'

_publ_section_title
;
 Highly 3,4-Selective Living Polymerization of Isoprene with Rare Earth
 Metal Fluorenyl N-Heterocyclic Carbene Precursors
;
_journal_issue 6
_journal_name_full Macromolecules
_journal_page_first 1983
_journal_paper_doi 10.1021/ma702505n
_journal_volume 41
_journal_year 2008
_chemical_formula_sum 'C38.5 H51 Lu N2 Si2'
_chemical_formula_weight 772.96
_chemical_name_systematic
; 
 ? 
;
_space_group_IT_number 15
_symmetry_cell_setting monoclinic
_symmetry_space_group_name_Hall '-C 2yc'
_symmetry_space_group_name_H-M 'C 1 2/c 1'
_atom_sites_solution_hydrogens geom
_atom_sites_solution_primary direct
_atom_sites_solution_secondary difmap
_audit_creation_method SHELXL-97
_cell_angle_alpha 90.00
_cell_angle_beta 117.1620(10)
_cell_angle_gamma 90.00
_cell_formula_units_Z 8
_cell_length_a 37.9010(18)
_cell_length_b 11.0382(5)
_cell_length_c 20.4629(10)
_cell_measurement_temperature 187(2)
_cell_volume 7616.7(6)
_computing_cell_refinement 'Bruker SMART'
_computing_data_collection 'Bruker SMART'
_computing_data_reduction 'Bruker SAINT'
_computing_molecular_graphics 'Bruker SHELXTL'
_computing_publication_material 'Bruker SHELXTL'
_computing_structure_refinement 'SHELXL-97 (Sheldrick, 1997)'
_computing_structure_solution 'SHELXS-97 (Sheldrick, 1990)'
_diffrn_ambient_temperature 187(2)
_diffrn_measured_fraction_theta_full 0.996
_diffrn_measured_fraction_theta_max 0.996
_diffrn_measurement_device_type 'CCD area detector'
_diffrn_measurement_method 'phi and omega scan'
_diffrn_radiation_monochromator graphite
_diffrn_radiation_source 'fine-focus sealed tube'
_diffrn_radiation_type MoK\a
_diffrn_radiation_wavelength 0.71073
_diffrn_reflns_av_R_equivalents 0.0289
_diffrn_reflns_av_sigmaI/netI 0.0348
_diffrn_reflns_limit_h_max 46
_diffrn_reflns_limit_h_min -44
_diffrn_reflns_limit_k_max 11
_diffrn_reflns_limit_k_min -13
_diffrn_reflns_limit_l_max 24
_diffrn_reflns_limit_l_min -25
_diffrn_reflns_number 20867
_diffrn_reflns_theta_full 26.05
_diffrn_reflns_theta_max 26.05
_diffrn_reflns_theta_min 1.94
_exptl_absorpt_coefficient_mu 2.682
_exptl_absorpt_correction_T_max 0.8101
_exptl_absorpt_correction_T_min 0.4157
_exptl_absorpt_correction_type multi-scan
_exptl_crystal_colour yellow
_exptl_crystal_density_diffrn 1.348
_exptl_crystal_density_method 'not measured'
_exptl_crystal_description block
_exptl_crystal_F_000 3160
_exptl_crystal_size_max 0.40
_exptl_crystal_size_mid 0.14
_exptl_crystal_size_min 0.08
_refine_diff_density_max 1.119
_refine_diff_density_min -0.352
_refine_diff_density_rms 0.077
_refine_ls_extinction_method none
_refine_ls_goodness_of_fit_ref 1.025
_refine_ls_hydrogen_treatment constr
_refine_ls_matrix_type full
_refine_ls_number_parameters 439
_refine_ls_number_reflns 7510
_refine_ls_number_restraints 447
_refine_ls_restrained_S_all 1.001
_refine_ls_R_factor_all 0.0381
_refine_ls_R_factor_gt 0.0287
_refine_ls_shift/su_max 0.038
_refine_ls_shift/su_mean 0.001
_refine_ls_structure_factor_coef Fsqd
_refine_ls_weighting_details 'calc w=1/[\s^2^(Fo^2^)+(0.0338P)^2^+0.6976P] where P=(Fo^2^+2Fc^2^)/3'
_refine_ls_weighting_scheme calc
_refine_ls_wR_factor_gt 0.0633
_refine_ls_wR_factor_ref 0.0676
_reflns_number_gt 6290
_reflns_number_total 7510
_reflns_threshold_expression >2sigma(I)
_cod_data_source_file ma702505n-file003.cif
_cod_data_source_block r237m
_cod_depositor_comments
;
The following automatic conversions were performed:

'_symmetry_cell_setting' value 'Monoclinic' changed to 'monoclinic'
according to /home/saulius/struct/CIF-dictionaries/cif_core.dic
dictionary named 'cif_core.dic' version 2.4.1 from
2010-06-29.

'_exptl_absorpt_correction_type' value 'Multi-scan'
changed to 'multi-scan' according to
/home/saulius/struct/CIF-dictionaries/cif_core.dic dictionary named
'cif_core.dic' version 2.4.1 from 2010-06-29.

Automatic conversion script
Id: cif_fix_values 1715 2011-07-08 13:25:40Z adriana 
;
_cod_original_sg_symbol_H-M C2/c
_cod_original_formula_sum 'C38.50 H51 Lu N2 Si2'
_cod_database_code 1504422

loop_
_symmetry_equiv_pos_as_xyz
'x, y, z'
'-x, y, -z+1/2'
'x+1/2, y+1/2, z'
'-x+1/2, y+1/2, -z+1/2'
'-x, -y, -z'
'x, -y, z-1/2'
'-x+1/2, -y+1/2, -z'
'x+1/2, -y+1/2, z-1/2'

loop_
_atom_site_label
_atom_site_type_symbol
_atom_site_fract_x
_atom_site_fract_y
_atom_site_fract_z
_atom_site_U_iso_or_equiv
_atom_site_adp_type
_atom_site_occupancy
_atom_site_symmetry_multiplicity
_atom_site_calc_flag
_atom_site_refinement_flags
_atom_site_disorder_assembly
_atom_site_disorder_group
C1 C 0.20999(9) 0.2601(3) 0.22185(17) 0.0387(7) Uani 1 1 d U . .
C2 C 0.23186(10) 0.2484(3) 0.18062(18) 0.0418(8) Uani 1 1 d U . .
C3 C 0.26010(9) 0.3257(4) 0.17482(19) 0.0517(9) Uani 1 1 d U . .
H3 H 0.2673 0.3999 0.2012 0.062 Uiso 1 1 calc R . .
C4 C 0.27675(11) 0.2926(4) 0.1312(2) 0.0628(11) Uani 1 1 d U . .
H4 H 0.2961 0.3438 0.1280 0.075 Uiso 1 1 calc R . .
C5 C 0.26607(11) 0.1843(4) 0.0906(2) 0.0632(11) Uani 1 1 d U . .
H5 H 0.2781 0.1643 0.0601 0.076 Uiso 1 1 calc R . .
C6 C 0.23889(10) 0.1075(4) 0.09403(17) 0.0507(9) Uani 1 1 d U . .
H6 H 0.2318 0.0347 0.0661 0.061 Uiso 1 1 calc R . .
C7 C 0.22126(9) 0.1374(3) 0.13983(17) 0.0431(8) Uani 1 1 d U . .
C8 C 0.19444(9) 0.0739(3) 0.15974(16) 0.0394(7) Uani 1 1 d U . .
C9 C 0.17615(10) -0.0396(3) 0.14006(18) 0.0502(9) Uani 1 1 d U . .
H9 H 0.1797 -0.0882 0.1052 0.060 Uiso 1 1 calc R . .
C10 C 0.15327(10) -0.0803(4) 0.1707(2) 0.0570(10) Uani 1 1 d U . .
H10 H 0.1415 -0.1584 0.1584 0.068 Uiso 1 1 calc R . .
C11 C 0.14688(10) -0.0070(4) 0.2209(2) 0.0548(9) Uani 1 1 d U . .
H11 H 0.1304 -0.0365 0.2411 0.066 Uiso 1 1 calc R . .
C12 C 0.16364(9) 0.1052(3) 0.24108(18) 0.0468(8) Uani 1 1 d U . .
H12 H 0.1588 0.1530 0.2748 0.056 Uiso 1 1 calc R . .
C13 C 0.18836(9) 0.1497(3) 0.21105(16) 0.0381(7) Uani 1 1 d U . .
C14 C 0.21294(9) 0.3625(3) 0.27204(16) 0.0452(8) Uani 1 1 d U . .
H14A H 0.2412 0.3851 0.3006 0.054 Uiso 1 1 calc R . .
H14B H 0.2036 0.3336 0.3073 0.054 Uiso 1 1 calc R . .
C15 C 0.18938(10) 0.4760(3) 0.23375(18) 0.0497(9) Uani 1 1 d U . .
H15A H 0.1973 0.5434 0.2696 0.060 Uiso 1 1 calc R . .
H15B H 0.1961 0.4995 0.1940 0.060 Uiso 1 1 calc R . .
C16 C 0.12533(9) 0.3847(3) 0.14397(16) 0.0369(7) Uani 1 1 d U . .
C17 C 0.08572(11) 0.4676(3) 0.18845(18) 0.0529(9) Uani 1 1 d U . .
H17 H 0.0628 0.4866 0.1941 0.063 Uiso 1 1 calc R . .
C18 C 0.12246(12) 0.5085(3) 0.22973(19) 0.0536(10) Uani 1 1 d U . .
H18 H 0.1306 0.5625 0.2702 0.064 Uiso 1 1 calc R . .
C19 C 0.05345(9) 0.3348(3) 0.07748(18) 0.0424(8) Uani 1 1 d U . .
C20 C 0.03738(10) 0.3864(3) 0.00768(18) 0.0464(8) Uani 1 1 d U . .
C21 C 0.00496(10) 0.3298(4) -0.0479(2) 0.0604(10) Uani 1 1 d U . .
H21 H -0.0062 0.3632 -0.0960 0.072 Uiso 1 1 calc R . .
C22 C -0.01158(12) 0.2273(4) -0.0359(3) 0.0687(12) Uani 1 1 d U . .
C23 C 0.00471(11) 0.1781(4) 0.0343(3) 0.0662(11) Uani 1 1 d U . .
H23 H -0.0068 0.1073 0.0428 0.079 Uiso 1 1 calc R . .
C24 C 0.03755(11) 0.2302(3) 0.0924(2) 0.0518(9) Uani 1 1 d U . .
C25 C 0.05469(11) 0.4992(3) -0.00696(19) 0.0572(10) Uani 1 1 d U . .
H25A H 0.0773 0.4777 -0.0158 0.086 Uiso 1 1 calc R . .
H25B H 0.0637 0.5532 0.0356 0.086 Uiso 1 1 calc R . .
H25C H 0.0345 0.5404 -0.0503 0.086 Uiso 1 1 calc R . .
C26 C -0.04777(13) 0.1674(5) -0.0987(3) 0.1101(19) Uani 1 1 d U . .
H26A H -0.0563 0.0981 -0.0795 0.165 Uiso 1 1 calc R . .
H26B H -0.0406 0.1396 -0.1366 0.165 Uiso 1 1 calc R . .
H26C H -0.0694 0.2263 -0.1200 0.165 Uiso 1 1 calc R . .
C27 C 0.05529(12) 0.1738(4) 0.1671(2) 0.0658(11) Uani 1 1 d U . .
H27A H 0.0800 0.1326 0.1763 0.099 Uiso 1 1 calc R . .
H27B H 0.0366 0.1149 0.1698 0.099 Uiso 1 1 calc R . .
H27C H 0.0608 0.2369 0.2043 0.099 Uiso 1 1 calc R . .
C28 C 0.10593(9) 0.1508(3) -0.00418(17) 0.0489(9) Uani 1 1 d U D .
H28A H 0.1042 0.0792 0.0233 0.059 Uiso 1 1 calc R . .
H28B H 0.0813 0.1976 -0.0174 0.059 Uiso 1 1 calc R . .
C29 C 0.16875(11) 0.4117(3) 0.01388(18) 0.0480(8) Uani 1 1 d U . .
H29A H 0.1907 0.3736 0.0076 0.058 Uiso 1 1 calc R . .
H29B H 0.1452 0.4035 -0.0346 0.058 Uiso 1 1 calc R . .
C33 C 0.14497(16) 0.6663(4) 0.0363(3) 0.0944(16) Uani 1 1 d U . .
H33A H 0.1178 0.6399 0.0042 0.142 Uiso 1 1 calc R . .
H33B H 0.1478 0.7521 0.0274 0.142 Uiso 1 1 calc R . .
H33C H 0.1508 0.6548 0.0877 0.142 Uiso 1 1 calc R . .
C34 C 0.23211(15) 0.6142(5) 0.0849(3) 0.119(2) Uani 1 1 d U . .
H34A H 0.2354 0.5980 0.1345 0.179 Uiso 1 1 calc R . .
H34B H 0.2369 0.7002 0.0803 0.179 Uiso 1 1 calc R . .
H34C H 0.2510 0.5652 0.0759 0.179 Uiso 1 1 calc R . .
C35 C 0.17543(14) 0.6308(4) -0.0746(2) 0.0744(12) Uani 1 1 d U . .
H35A H 0.1931 0.5844 -0.0884 0.112 Uiso 1 1 calc R . .
H35B H 0.1827 0.7167 -0.0703 0.112 Uiso 1 1 calc R . .
H35C H 0.1479 0.6208 -0.1124 0.112 Uiso 1 1 calc R . .
C39 C 1.0000 0.3196(8) 0.2500 0.101(2) Uani 1 2 d SU . .
H39 H 1.0000 0.2335 0.2500 0.121 Uiso 1 2 calc SR A 1
C36 C 1.0000 0.5708(9) 0.2500 0.147(4) Uani 1 2 d SU . .
H36 H 1.0000 0.6568 0.2500 0.177 Uiso 1 2 calc SR . .
C37 C 0.9680(2) 0.5058(6) 0.1990(4) 0.124(2) Uani 1 1 d U . .
H37 H 0.9454 0.5468 0.1632 0.149 Uiso 1 1 calc R B 1
C38 C 0.9694(2) 0.3820(6) 0.2007(3) 0.1075(18) Uani 0.50 1 d PU C 1
H38 H 0.9474 0.3385 0.1650 0.129 Uiso 0.50 1 calc PR C 1
C40 C 0.9694(2) 0.3820(6) 0.2007(3) 0.1075(18) Uani 0.50 1 d PU C 2
C41 C 0.9401(4) 0.3141(14) 0.1541(7) 0.134(5) Uani 0.50 1 d PU C 2
H41A H 0.9485 0.2727 0.1211 0.202 Uiso 0.50 1 calc PR C 2
H41B H 0.9171 0.3652 0.1252 0.202 Uiso 0.50 1 calc PR C 2
H41C H 0.9330 0.2538 0.1813 0.202 Uiso 0.50 1 calc PR C 2
Lu Lu 0.156231(4) 0.268953(13) 0.082829(7) 0.03400(6) Uani 1 1 d U . .
N1 N 0.14640(8) 0.4575(2) 0.20247(14) 0.0417(6) Uani 1 1 d U . .
N2 N 0.08747(8) 0.3921(2) 0.13572(14) 0.0401(6) Uani 1 1 d U . .
Si1 Si 0.10090(3) 0.09039(10) -0.09113(6) 0.0555(3) Uani 1 1 d U . .
Si2 Si 0.18045(3) 0.57424(11) 0.01601(6) 0.0571(3) Uani 1 1 d U . .
C30A C 0.1506(5) 0.0043(17) -0.0707(11) 0.054(4) Uani 0.40(2) 1 d PU D 1
H30A H 0.1473 -0.0390 -0.1149 0.081 Uiso 0.40(2) 1 calc PR D 1
H30B H 0.1567 -0.0538 -0.0307 0.081 Uiso 0.40(2) 1 calc PR D 1
H30C H 0.1722 0.0629 -0.0563 0.081 Uiso 0.40(2) 1 calc PR D 1
C31A C 0.0631(6) -0.040(2) -0.1297(12) 0.097(7) Uani 0.40(2) 1 d PU D 1
H31A H 0.0364 -0.0086 -0.1427 0.146 Uiso 0.40(2) 1 calc PR D 1
H31B H 0.0698 -0.1031 -0.0924 0.146 Uiso 0.40(2) 1 calc PR D 1
H31C H 0.0636 -0.0732 -0.1735 0.146 Uiso 0.40(2) 1 calc PR D 1
C32A C 0.0925(10) 0.201(2) -0.1545(11) 0.097(8) Uani 0.40(2) 1 d PU D 1
H32A H 0.1127 0.2639 -0.1330 0.145 Uiso 0.40(2) 1 calc PR D 1
H32B H 0.0662 0.2357 -0.1696 0.145 Uiso 0.40(2) 1 calc PR D 1
H32C H 0.0939 0.1656 -0.1973 0.145 Uiso 0.40(2) 1 calc PR D 1
C31B C 0.0483(3) 0.0410(17) -0.1530(5) 0.087(4) Uani 0.60(2) 1 d PU D 2
H31D H 0.0304 0.1099 -0.1622 0.130 Uiso 0.60(2) 1 calc PR D 2
H31E H 0.0409 -0.0243 -0.1293 0.130 Uiso 0.60(2) 1 calc PR D 2
H31F H 0.0465 0.0118 -0.1997 0.130 Uiso 0.60(2) 1 calc PR D 2
C30B C 0.1340(5) -0.0299(13) -0.0814(8) 0.075(3) Uani 0.60(2) 1 d PU D 2
H30D H 0.1288 -0.0596 -0.1301 0.113 Uiso 0.60(2) 1 calc PR D 2
H30E H 0.1301 -0.0959 -0.0534 0.113 Uiso 0.60(2) 1 calc PR D 2
H30F H 0.1614 -0.0006 -0.0555 0.113 Uiso 0.60(2) 1 calc PR D 2
C32B C 0.1106(4) 0.2160(11) -0.1497(8) 0.063(3) Uani 0.60(2) 1 d PU D 2
H32D H 0.1024 0.1856 -0.1995 0.094 Uiso 0.60(2) 1 calc PR D 2
H32E H 0.1389 0.2359 -0.1267 0.094 Uiso 0.60(2) 1 calc PR D 2
H32F H 0.0953 0.2888 -0.1519 0.094 Uiso 0.60(2) 1 calc PR D 2

loop_
_atom_site_aniso_label
_atom_site_aniso_U_11
_atom_site_aniso_U_22
_atom_site_aniso_U_33
_atom_site_aniso_U_23
_atom_site_aniso_U_13
_atom_site_aniso_U_12
C1 0.0286(16) 0.057(2) 0.0280(16) -0.0030(13) 0.0109(13) -0.0033(13)
C2 0.0249(15) 0.068(2) 0.0288(17) 0.0008(14) 0.0092(13) 0.0005(14)
C3 0.0324(18) 0.076(3) 0.047(2) 0.0014(18) 0.0189(16) -0.0054(17)
C4 0.041(2) 0.098(3) 0.056(3) 0.011(2) 0.028(2) -0.002(2)
C5 0.051(2) 0.106(3) 0.048(2) 0.018(2) 0.035(2) 0.023(2)
C6 0.045(2) 0.071(3) 0.0378(19) 0.0015(17) 0.0205(17) 0.0181(17)
C7 0.0323(17) 0.062(2) 0.0347(17) 0.0030(15) 0.0150(14) 0.0096(14)
C8 0.0305(17) 0.0494(19) 0.0345(17) 0.0010(14) 0.0117(14) 0.0043(13)
C9 0.039(2) 0.058(2) 0.043(2) -0.0058(17) 0.0104(16) 0.0070(16)
C10 0.043(2) 0.052(2) 0.062(2) -0.0001(18) 0.0130(19) -0.0027(17)
C11 0.039(2) 0.068(3) 0.059(2) 0.0097(19) 0.0232(18) -0.0043(18)
C12 0.0366(19) 0.066(2) 0.0407(19) 0.0039(16) 0.0204(16) 0.0028(16)
C13 0.0282(16) 0.054(2) 0.0305(16) 0.0010(14) 0.0119(13) 0.0020(13)
C14 0.0352(18) 0.066(2) 0.0308(17) -0.0098(15) 0.0116(15) -0.0085(16)
C15 0.054(2) 0.054(2) 0.041(2) -0.0158(16) 0.0218(17) -0.0171(17)
C16 0.0404(17) 0.0407(19) 0.0321(17) -0.0015(13) 0.0187(14) 0.0000(13)
C17 0.056(2) 0.065(3) 0.045(2) -0.0028(17) 0.0291(19) 0.0194(18)
C18 0.064(2) 0.058(2) 0.039(2) -0.0073(16) 0.0247(19) 0.0173(19)
C19 0.0319(17) 0.052(2) 0.0464(19) -0.0006(15) 0.0211(15) 0.0103(14)
C20 0.0368(19) 0.060(2) 0.048(2) 0.0031(17) 0.0237(16) 0.0121(15)
C21 0.039(2) 0.078(3) 0.053(2) -0.001(2) 0.0114(18) 0.0117(18)
C22 0.038(2) 0.071(3) 0.081(3) -0.012(2) 0.014(2) 0.0056(19)
C23 0.038(2) 0.060(3) 0.098(3) -0.003(2) 0.029(2) 0.0002(18)
C24 0.042(2) 0.052(2) 0.071(3) 0.0045(18) 0.0344(19) 0.0102(16)
C25 0.052(2) 0.071(3) 0.053(2) 0.0121(19) 0.0274(19) 0.0093(18)
C26 0.053(3) 0.101(4) 0.122(4) -0.020(3) -0.007(3) -0.007(3)
C27 0.064(3) 0.069(3) 0.077(3) 0.016(2) 0.043(2) 0.010(2)
C28 0.0384(18) 0.059(2) 0.0471(19) -0.0138(16) 0.0178(15) 0.0015(16)
C29 0.053(2) 0.057(2) 0.0415(19) -0.0017(15) 0.0283(17) -0.0008(16)
C33 0.153(4) 0.053(3) 0.128(4) -0.029(3) 0.107(4) -0.030(3)
C34 0.101(4) 0.134(5) 0.087(3) 0.017(3) 0.012(3) -0.070(3)
C35 0.110(4) 0.064(3) 0.067(3) 0.007(2) 0.056(3) 0.000(2)
C39 0.152(8) 0.076(5) 0.111(7) 0.000 0.092(6) 0.000
C36 0.312(14) 0.075(6) 0.141(9) 0.000 0.178(9) 0.000
C37 0.222(8) 0.097(4) 0.117(5) 0.026(3) 0.131(6) 0.051(4)
C38 0.158(6) 0.098(4) 0.110(5) 0.002(3) 0.099(5) 0.001(4)
C40 0.158(6) 0.098(4) 0.110(5) 0.002(3) 0.099(5) 0.001(4)
C41 0.134(10) 0.145(10) 0.123(11) 0.041(8) 0.058(7) -0.019(8)
Lu 0.02875(8) 0.04746(10) 0.02718(8) -0.00514(6) 0.01396(6) -0.00062(6)
N1 0.0483(16) 0.0423(17) 0.0338(15) -0.0052(12) 0.0181(13) 0.0002(13)
N2 0.0400(15) 0.0468(17) 0.0383(15) -0.0011(12) 0.0221(13) 0.0070(12)
Si1 0.0560(7) 0.0588(7) 0.0457(6) -0.0197(5) 0.0181(5) -0.0024(5)
Si2 0.0678(7) 0.0643(7) 0.0463(6) -0.0070(5) 0.0322(6) -0.0209(6)
C30A 0.058(7) 0.058(9) 0.050(8) 0.000(6) 0.027(7) 0.003(5)
C31A 0.075(10) 0.106(14) 0.096(12) -0.073(10) 0.027(9) -0.026(9)
C32A 0.14(2) 0.079(9) 0.025(6) 0.002(5) 0.003(10) 0.036(11)
C31B 0.074(5) 0.101(10) 0.064(5) -0.033(6) 0.013(4) -0.022(5)
C30B 0.098(9) 0.062(7) 0.068(6) -0.010(5) 0.038(7) 0.015(6)
C32B 0.085(8) 0.060(5) 0.050(5) -0.003(4) 0.036(6) 0.012(5)

loop_
_atom_type_symbol
_atom_type_description
_atom_type_scat_dispersion_real
_atom_type_scat_dispersion_imag
_atom_type_scat_source
C C 0.0033 0.0016 'International Tables Vol C Tables 4.2.6.8 and 6.1.1.4'
H H 0.0000 0.0000 'International Tables Vol C Tables 4.2.6.8 and 6.1.1.4'
N N 0.0061 0.0033 'International Tables Vol C Tables 4.2.6.8 and 6.1.1.4'
Si Si 0.0817 0.0704 'International Tables Vol C Tables 4.2.6.8 and 6.1.1.4'
Lu Lu -0.4720 5.8584 'International Tables Vol C Tables 4.2.6.8 and 6.1.1.4'

loop_
_geom_angle_atom_site_label_1
_geom_angle_atom_site_label_2
_geom_angle_atom_site_label_3
_geom_angle
_geom_angle_site_symmetry_1
_geom_angle_site_symmetry_3
C13 C1 C2 106.1(3) . .
C13 C1 C14 127.5(3) . .
C2 C1 C14 126.2(3) . .
C13 C1 Lu 76.03(17) . .
C2 C1 Lu 74.82(18) . .
C14 C1 Lu 119.4(2) . .
C3 C2 C1 131.1(3) . .
C3 C2 C7 119.2(3) . .
C1 C2 C7 109.7(3) . .
C3 C2 Lu 118.9(2) . .
C1 C2 Lu 73.74(18) . .
C7 C2 Lu 73.41(18) . .
C4 C3 C2 119.3(4) . .
C4 C3 H3 120.4 . .
C2 C3 H3 120.4 . .
C3 C4 C5 121.5(4) . .
C3 C4 H4 119.2 . .
C5 C4 H4 119.2 . .
C6 C5 C4 121.3(3) . .
C6 C5 H5 119.3 . .
C4 C5 H5 119.3 . .
C5 C6 C7 119.1(4) . .
C5 C6 H6 120.5 . .
C7 C6 H6 120.5 . .
C6 C7 C2 119.6(3) . .
C6 C7 C8 133.0(3) . .
C2 C7 C8 107.3(3) . .
C6 C7 Lu 117.7(2) . .
C2 C7 Lu 75.11(18) . .
C8 C7 Lu 75.77(18) . .
C9 C8 C7 132.5(3) . .
C9 C8 C13 120.4(3) . .
C7 C8 C13 107.0(3) . .
C9 C8 Lu 119.2(2) . .
C7 C8 Lu 72.75(18) . .
C13 C8 Lu 74.78(18) . .
C10 C9 C8 120.0(3) . .
C10 C9 H9 120.0 . .
C8 C9 H9 120.0 . .
C9 C10 C11 120.2(4) . .
C9 C10 H10 119.9 . .
C11 C10 H10 119.9 . .
C12 C11 C10 122.0(3) . .
C12 C11 H11 119.0 . .
C10 C11 H11 119.0 . .
C11 C12 C13 119.3(3) . .
C11 C12 H12 120.4 . .
C13 C12 H12 120.4 . .
C12 C13 C1 132.2(3) . .
C12 C13 C8 118.1(3) . .
C1 C13 C8 109.7(3) . .
C12 C13 Lu 119.9(2) . .
C1 C13 Lu 72.82(18) . .
C8 C13 Lu 73.98(17) . .
C1 C14 C15 115.0(3) . .
C1 C14 H14A 108.5 . .
C15 C14 H14A 108.5 . .
C1 C14 H14B 108.5 . .
C15 C14 H14B 108.5 . .
H14A C14 H14B 107.5 . .
N1 C15 C14 112.5(3) . .
N1 C15 H15A 109.1 . .
C14 C15 H15A 109.1 . .
N1 C15 H15B 109.1 . .
C14 C15 H15B 109.1 . .
H15A C15 H15B 107.8 . .
N1 C16 N2 103.6(3) . .
N1 C16 Lu 122.5(2) . .
N2 C16 Lu 133.8(2) . .
C18 C17 N2 106.8(3) . .
C18 C17 H17 126.6 . .
N2 C17 H17 126.6 . .
C17 C18 N1 107.1(3) . .
C17 C18 H18 126.5 . .
N1 C18 H18 126.5 . .
C20 C19 C24 122.1(3) . .
C20 C19 N2 118.4(3) . .
C24 C19 N2 119.5(3) . .
C21 C20 C19 117.8(4) . .
C21 C20 C25 121.0(3) . .
C19 C20 C25 121.2(3) . .
C22 C21 C20 122.2(4) . .
C22 C21 H21 118.9 . .
C20 C21 H21 118.9 . .
C21 C22 C23 119.0(4) . .
C21 C22 C26 120.8(5) . .
C23 C22 C26 120.2(5) . .
C22 C23 C24 121.6(4) . .
C22 C23 H23 119.2 . .
C24 C23 H23 119.2 . .
C23 C24 C19 117.4(4) . .
C23 C24 C27 120.7(4) . .
C19 C24 C27 122.0(4) . .
C20 C25 H25A 109.5 . .
C20 C25 H25B 109.5 . .
H25A C25 H25B 109.5 . .
C20 C25 H25C 109.5 . .
H25A C25 H25C 109.5 . .
H25B C25 H25C 109.5 . .
C22 C26 H26A 109.5 . .
C22 C26 H26B 109.5 . .
H26A C26 H26B 109.5 . .
C22 C26 H26C 109.5 . .
H26A C26 H26C 109.5 . .
H26B C26 H26C 109.5 . .
C24 C27 H27A 109.5 . .
C24 C27 H27B 109.5 . .
H27A C27 H27B 109.5 . .
C24 C27 H27C 109.5 . .
H27A C27 H27C 109.5 . .
H27B C27 H27C 109.5 . .
Si1 C28 Lu 129.43(17) . .
Si1 C28 H28A 104.9 . .
Lu C28 H28A 104.9 . .
Si1 C28 H28B 104.9 . .
Lu C28 H28B 104.9 . .
H28A C28 H28B 105.8 . .
Si2 C29 Lu 139.94(17) . .
Si2 C29 H29A 102.1 . .
Lu C29 H29A 102.1 . .
Si2 C29 H29B 102.1 . .
Lu C29 H29B 102.1 . .
H29A C29 H29B 104.8 . .
Si2 C33 H33A 109.5 . .
Si2 C33 H33B 109.5 . .
H33A C33 H33B 109.5 . .
Si2 C33 H33C 109.5 . .
H33A C33 H33C 109.5 . .
H33B C33 H33C 109.5 . .
Si2 C34 H34A 109.5 . .
Si2 C34 H34B 109.5 . .
H34A C34 H34B 109.5 . .
Si2 C34 H34C 109.5 . .
H34A C34 H34C 109.5 . .
H34B C34 H34C 109.5 . .
Si2 C35 H35A 109.5 . .
Si2 C35 H35B 109.5 . .
H35A C35 H35B 109.5 . .
Si2 C35 H35C 109.5 . .
H35A C35 H35C 109.5 . .
H35B C35 H35C 109.5 . .
C40 C39 C38 0.0(12) 2_755 2_755
C40 C39 C38 117.6(10) 2_755 .
C38 C39 C38 117.6(10) 2_755 .
C40 C39 H39 121.2 2_755 .
C38 C39 H39 121.2 2_755 .
C38 C39 H39 121.2 . .
C37 C36 C37 117.6(10) . 2_755
C37 C36 H36 121.2 . .
C37 C36 H36 121.2 2_755 .
C38 C37 C36 119.2(8) . .
C38 C37 H37 120.4 . .
C36 C37 H37 120.4 . .
C39 C38 C37 123.1(8) . .
C39 C38 H38 118.4 . .
C37 C38 H38 118.4 . .
H41A C41 H41B 109.5 . .
H41A C41 H41C 109.5 . .
H41B C41 H41C 109.5 . .
C29 Lu C28 103.93(12) . .
C29 Lu C16 103.77(11) . .
C28 Lu C16 105.65(11) . .
C29 Lu C7 103.64(12) . .
C28 Lu C7 107.73(12) . .
C16 Lu C7 129.50(10) . .
C29 Lu C1 114.32(11) . .
C28 Lu C1 139.87(12) . .
C16 Lu C1 77.34(10) . .
C7 Lu C1 52.81(10) . .
C29 Lu C2 93.82(12) . .
C28 Lu C2 139.08(12) . .
C16 Lu C2 105.39(10) . .
C7 Lu C2 31.47(10) . .
C1 Lu C2 31.44(10) . .
C29 Lu C8 134.78(11) . .
C28 Lu C8 91.92(11) . .
C16 Lu C8 112.31(10) . .
C7 Lu C8 31.48(9) . .
C1 Lu C8 52.45(10) . .
C2 Lu C8 51.52(10) . .
C29 Lu C13 143.78(11) . .
C28 Lu C13 108.75(12) . .
C16 Lu C13 82.22(10) . .
C7 Lu C13 51.66(9) . .
C1 Lu C13 31.15(9) . .
C2 Lu C13 50.79(10) . .
C8 Lu C13 31.24(9) . .
C16 N1 C18 111.5(3) . .
C16 N1 C15 123.7(3) . .
C18 N1 C15 124.7(3) . .
C16 N2 C17 111.0(3) . .
C16 N2 C19 124.6(2) . .
C17 N2 C19 124.3(3) . .
C32A Si1 C30B 119.8(10) . .
C32A Si1 C28 112.5(8) . .
C30B Si1 C28 114.2(5) . .
C32A Si1 C31B 85.6(9) . .
C30B Si1 C31B 109.5(4) . .
C28 Si1 C31B 111.6(4) . .
C32A Si1 C31A 112.1(8) . .
C30B Si1 C31A 81.1(6) . .
C28 Si1 C31A 113.5(5) . .
C31B Si1 C31A 31.7(6) . .
C32A Si1 C32B 19.1(12) . .
C30B Si1 C32B 106.0(6) . .
C28 Si1 C32B 111.7(4) . .
C31B Si1 C32B 103.1(5) . .
C31A Si1 C32B 125.8(8) . .
C32A Si1 C30A 109.5(11) . .
C30B Si1 C30A 19.9(5) . .
C28 Si1 C30A 107.7(6) . .
C31B Si1 C30A 127.9(5) . .
C31A Si1 C30A 100.8(7) . .
C32B Si1 C30A 92.5(6) . .
C29 Si2 C34 113.9(2) . .
C29 Si2 C33 110.07(18) . .
C34 Si2 C33 108.4(3) . .
C29 Si2 C35 112.61(17) . .
C34 Si2 C35 105.3(2) . .
C33 Si2 C35 106.1(2) . .
Si1 C30A H30A 109.5 . .
Si1 C30A H30B 109.5 . .
Si1 C30A H30C 109.5 . .
Si1 C31A H31A 109.5 . .
Si1 C31A H31B 109.5 . .
Si1 C31A H31C 109.5 . .
Si1 C32A H32A 109.5 . .
Si1 C32A H32B 109.5 . .
Si1 C32A H32C 109.5 . .
Si1 C31B H31D 109.5 . .
Si1 C31B H31E 109.5 . .
H31D C31B H31E 109.5 . .
Si1 C31B H31F 109.5 . .
H31D C31B H31F 109.5 . .
H31E C31B H31F 109.5 . .
Si1 C30B H30D 109.5 . .
Si1 C30B H30E 109.5 . .
H30D C30B H30E 109.5 . .
Si1 C30B H30F 109.5 . .
H30D C30B H30F 109.5 . .
H30E C30B H30F 109.5 . .
Si1 C32B H32D 109.5 . .
Si1 C32B H32E 109.5 . .
H32D C32B H32E 109.5 . .
Si1 C32B H32F 109.5 . .
H32D C32B H32F 109.5 . .
H32E C32B H32F 109.5 . .

loop_
_geom_bond_atom_site_label_1
_geom_bond_atom_site_label_2
_geom_bond_distance
_geom_bond_site_symmetry_2
C1 C13 1.429(4) .
C1 C2 1.433(5) .
C1 C14 1.496(4) .
C1 Lu 2.638(3) .
C2 C3 1.415(5) .
C2 C7 1.433(5) .
C2 Lu 2.652(3) .
C3 C4 1.358(5) .
C3 H3 0.9500 .
C4 C5 1.406(6) .
C4 H4 0.9500 .
C5 C6 1.361(5) .
C5 H5 0.9500 .
C6 C7 1.416(4) .
C6 H6 0.9500 .
C7 C8 1.438(4) .
C7 Lu 2.630(3) .
C8 C9 1.399(5) .
C8 C13 1.441(4) .
C8 Lu 2.670(3) .
C9 C10 1.358(5) .
C9 H9 0.9500 .
C10 C11 1.412(5) .
C10 H10 0.9500 .
C11 C12 1.367(5) .
C11 H11 0.9500 .
C12 C13 1.422(4) .
C12 H12 0.9500 .
C13 Lu 2.680(3) .
C14 C15 1.530(5) .
C14 H14A 0.9900 .
C14 H14B 0.9900 .
C15 N1 1.467(4) .
C15 H15A 0.9900 .
C15 H15B 0.9900 .
C16 N1 1.358(4) .
C16 N2 1.369(4) .
C16 Lu 2.431(3) .
C17 C18 1.335(5) .
C17 N2 1.389(4) .
C17 H17 0.9500 .
C18 N1 1.383(4) .
C18 H18 0.9500 .
C19 C20 1.393(4) .
C19 C24 1.399(5) .
C19 N2 1.442(4) .
C20 C21 1.385(5) .
C20 C25 1.500(5) .
C21 C22 1.369(6) .
C21 H21 0.9500 .
C22 C23 1.387(6) .
C22 C26 1.536(6) .
C23 C24 1.394(5) .
C23 H23 0.9500 .
C24 C27 1.497(5) .
C25 H25A 0.9800 .
C25 H25B 0.9800 .
C25 H25C 0.9800 .
C26 H26A 0.9800 .
C26 H26B 0.9800 .
C26 H26C 0.9800 .
C27 H27A 0.9800 .
C27 H27B 0.9800 .
C27 H27C 0.9800 .
C28 Si1 1.827(3) .
C28 Lu 2.325(3) .
C28 H28A 0.9900 .
C28 H28B 0.9900 .
C29 Si2 1.844(4) .
C29 Lu 2.304(3) .
C29 H29A 0.9900 .
C29 H29B 0.9900 .
C33 Si2 1.876(5) .
C33 H33A 0.9800 .
C33 H33B 0.9800 .
C33 H33C 0.9800 .
C34 Si2 1.870(4) .
C34 H34A 0.9800 .
C34 H34B 0.9800 .
C34 H34C 0.9800 .
C35 Si2 1.883(4) .
C35 H35A 0.9800 .
C35 H35B 0.9800 .
C35 H35C 0.9800 .
C39 C40 1.330(7) 2_755
C39 C38 1.330(7) 2_755
C39 C38 1.330(7) .
C39 H39 0.9500 .
C36 C37 1.385(8) .
C36 C37 1.385(8) 2_755
C36 H36 0.9500 .
C37 C38 1.367(8) .
C37 H37 0.9500 .
C38 H38 0.9500 .
C41 H41A 0.9800 .
C41 H41B 0.9800 .
C41 H41C 0.9800 .
Si1 C32A 1.70(2) .
Si1 C30B 1.775(12) .
Si1 C31B 1.888(8) .
Si1 C31A 1.925(14) .
Si1 C32B 1.974(11) .
Si1 C30A 1.975(16) .
C30A H30A 0.9800 .
C30A H30B 0.9800 .
C30A H30C 0.9800 .
C31A H31A 0.9800 .
C31A H31B 0.9800 .
C31A H31C 0.9800 .
C32A H32A 0.9800 .
C32A H32B 0.9800 .
C32A H32C 0.9800 .
C31B H31D 0.9800 .
C31B H31E 0.9800 .
C31B H31F 0.9800 .
C30B H30D 0.9800 .
C30B H30E 0.9800 .
C30B H30F 0.9800 .
C32B H32D 0.9800 .
C32B H32E 0.9800 .
C32B H32F 0.9800 .
